data_4083530
loop_
_publ_author_name
'Breunig, Jens Michael'
'Lehmann, Felix'
'Bolte, Michael'
'Lerner, Hans-Wolfram'
'Wagner, Matthias'

_publ_section_title
;
 Synthesis and Reactivity ofo-Phosphane Oxide Substituted
 Aryl(hydro)borates and Aryl(hydro)boranes
;
_journal_issue 12
_journal_name_full Organometallics
_journal_page_first 3163
_journal_paper_doi 10.1021/om500385h
_journal_volume 33
_journal_year 2014
_chemical_formula_moiety 'C34 H62 B2 Li2 O8 P2'
_chemical_formula_sum 'C34 H62 B2 Li2 O8 P2'
_chemical_formula_weight 696.28
_chemical_name_systematic ?
_space_group_IT_number 14
_symmetry_cell_setting monoclinic
_symmetry_space_group_name_Hall '-P 2ybc'
_symmetry_space_group_name_H-M 'P 1 21/c 1'
_atom_sites_solution_hydrogens geom
_atom_sites_solution_primary direct
_atom_sites_solution_secondary difmap
_audit_creation_method SHELXL-97
_cell_angle_alpha 90.00
_cell_angle_beta 100.691(9)
_cell_angle_gamma 90.00
_cell_formula_units_Z 2
_cell_length_a 11.6441(14)
_cell_length_b 11.3912(8)
_cell_length_c 15.7074(18)
_cell_measurement_reflns_used 18593
_cell_measurement_temperature 173(2)
_cell_measurement_theta_max 26.035
_cell_measurement_theta_min 3.415
_cell_volume 2047.3(4)
_computing_cell_refinement 'X-Area (Stoe & Cie, 2001)'
_computing_data_collection 'X-Area (Stoe & Cie, 2001)'
_computing_data_reduction 'X-Area (Stoe & Cie, 2001)'
_computing_molecular_graphics 'XP in SHELXTL-Plus (Sheldrick, 1991)'
_computing_publication_material 'SHELXL-97 (Sheldrick, 1997)'
_computing_structure_refinement 'SHELXL-97 (Sheldrick, 1997)'
_computing_structure_solution 'SHELXS-97 (Sheldrick, 1990)'
_diffrn_ambient_temperature 173(2)
_diffrn_measured_fraction_theta_full 0.997
_diffrn_measured_fraction_theta_max 0.990
_diffrn_measurement_device_type 'STOE IPDS II two-circle-diffractometer'
_diffrn_measurement_method \w
_diffrn_radiation_monochromator 'mirror optics'
_diffrn_radiation_source 'Genix 3D I\mS microfocus X-ray source'
_diffrn_radiation_type MoK\a
_diffrn_radiation_wavelength 0.71073
_diffrn_reflns_av_R_equivalents 0.0998
_diffrn_reflns_av_sigmaI/netI 0.0542
_diffrn_reflns_limit_h_max 14
_diffrn_reflns_limit_h_min -11
_diffrn_reflns_limit_k_max 13
_diffrn_reflns_limit_k_min -13
_diffrn_reflns_limit_l_max 19
_diffrn_reflns_limit_l_min -19
_diffrn_reflns_number 22338
_diffrn_reflns_theta_full 25.00
_diffrn_reflns_theta_max 25.67
_diffrn_reflns_theta_min 3.40
_diffrn_standards_number 0
_exptl_absorpt_coefficient_mu 0.149
_exptl_absorpt_correction_T_max 0.9809
_exptl_absorpt_correction_T_min 0.9482
_exptl_absorpt_correction_type multi-scan
_exptl_absorpt_process_details 'X-Area (Stoe & Cie, 2001)'
_exptl_crystal_colour colourless
_exptl_crystal_density_diffrn 1.129
_exptl_crystal_density_method 'not measured'
_exptl_crystal_description plate
_exptl_crystal_F_000 752
_exptl_crystal_size_max 0.36
_exptl_crystal_size_mid 0.22
_exptl_crystal_size_min 0.13
_refine_diff_density_max 0.641
_refine_diff_density_min -0.485
_refine_diff_density_rms 0.059
_refine_ls_extinction_method none
_refine_ls_goodness_of_fit_ref 1.095
_refine_ls_hydrogen_treatment constr
_refine_ls_matrix_type full
_refine_ls_number_parameters 213
_refine_ls_number_reflns 3848
_refine_ls_number_restraints 133
_refine_ls_restrained_S_all 1.388
_refine_ls_R_factor_all 0.0801
_refine_ls_R_factor_gt 0.0646
_refine_ls_shift/su_max 0.001
_refine_ls_shift/su_mean 0.000
_refine_ls_structure_factor_coef Fsqd
_refine_ls_weighting_details 'calc w=1/[\s^2^(Fo^2^)+(0.0751P)^2^+1.8043P] where P=(Fo^2^+2Fc^2^)/3'
_refine_ls_weighting_scheme calc
_refine_ls_wR_factor_gt 0.1573
_refine_ls_wR_factor_ref 0.1654
_reflns_number_gt 3193
_reflns_number_total 3848
_reflns_threshold_expression >2sigma(I)
_cod_data_source_file om500385h_si_002.cif
_cod_data_source_block wa1428
_cod_depositor_comments
;
The following automatic conversions were performed:

'_symmetry_cell_setting' value 'Monoclinic' changed to 'monoclinic'
according to
/usr/data/users/saulius/crontab/automatic-downloads/rss-feeds/ACS/lib/dictionaries/cif_core.dic
dictionary named 'cif_core.dic' version 2.4.2 from 2011-04-26.

Automatic conversion script
Id: cif_fix_values 2281 2013-09-26 08:29:07Z andrius 

 Adding full bibliography for 4083529--4083544.cif.
;
_cod_original_sg_symbol_H-M P21/c
_cod_database_code 4083530

loop_
_symmetry_equiv_pos_as_xyz
'x, y, z'
'-x, y+1/2, -z+1/2'
'-x, -y, -z'
'x, -y-1/2, z-1/2'

loop_
_atom_site_label
_atom_site_type_symbol
_atom_site_fract_x
_atom_site_fract_y
_atom_site_fract_z
_atom_site_U_iso_or_equiv
_atom_site_adp_type
_atom_site_occupancy
_atom_site_symmetry_multiplicity
_atom_site_calc_flag
_atom_site_refinement_flags
_atom_site_disorder_assembly
_atom_site_disorder_group
P1 P 0.21246(7) 0.35375(7) 0.52875(5) 0.0231(3) Uani 1 1 d . A .
Li1 Li 0.0456(5) 0.5611(5) 0.5625(4) 0.0298(12) Uani 1 1 d . . .
B1 B 0.2100(3) 0.5890(3) 0.6792(2) 0.0275(8) Uani 1 1 d . . .
O1 O 0.1827(2) 0.6513(2) 0.59514(15) 0.0291(5) Uani 1 1 d . . .
C1 C 0.2641(4) 0.7338(4) 0.5761(3) 0.0439(10) Uani 1 1 d . . .
H1A H 0.2353 0.7682 0.5190 0.066 Uiso 1 1 calc R . .
H1B H 0.3391 0.6948 0.5761 0.066 Uiso 1 1 calc R . .
H1C H 0.2745 0.7959 0.6201 0.066 Uiso 1 1 calc R . .
O2 O 0.0933(2) 0.5381(2) 0.68171(15) 0.0294(5) Uani 1 1 d . . .
C2 C 0.0821(4) 0.4741(4) 0.7561(3) 0.0458(10) Uani 1 1 d . . .
H2A H 0.0018 0.4450 0.7504 0.069 Uiso 1 1 calc R . .
H2B H 0.1004 0.5250 0.8071 0.069 Uiso 1 1 calc R . .
H2C H 0.1363 0.4075 0.7628 0.069 Uiso 1 1 calc R . .
O3 O 0.2474(2) 0.6690(2) 0.75098(17) 0.0372(6) Uani 1 1 d . . .
C3 C 0.1689(4) 0.7587(4) 0.7627(3) 0.0487(11) Uani 1 1 d . . .
H3A H 0.2032 0.8069 0.8126 0.073 Uiso 1 1 calc R . .
H3B H 0.0957 0.7239 0.7729 0.073 Uiso 1 1 calc R . .
H3C H 0.1530 0.8079 0.7106 0.073 Uiso 1 1 calc R . .
O4 O 0.1025(2) 0.4261(2) 0.51212(14) 0.0257(5) Uani 1 1 d . . .
C11 C 0.3120(3) 0.4881(3) 0.6830(2) 0.0278(7) Uani 1 1 d . . .
C12 C 0.3179(3) 0.3921(3) 0.6261(2) 0.0256(7) Uani 1 1 d . . .
C13 C 0.4138(3) 0.3157(3) 0.6413(2) 0.0331(8) Uani 1 1 d . . .
H13 H 0.4162 0.2525 0.6023 0.040 Uiso 1 1 calc R . .
C14 C 0.5047(3) 0.3285(3) 0.7107(3) 0.0381(9) Uani 1 1 d . . .
H14 H 0.5687 0.2754 0.7194 0.046 Uiso 1 1 calc R . .
C15 C 0.5003(4) 0.4198(4) 0.7668(3) 0.0425(10) Uani 1 1 d . . .
H15 H 0.5615 0.4303 0.8154 0.051 Uiso 1 1 calc R . .
C16 C 0.4069(3) 0.4966(3) 0.7528(3) 0.0383(9) Uani 1 1 d . . .
H16 H 0.4067 0.5592 0.7928 0.046 Uiso 1 1 calc R . .
C4 C 0.2871(3) 0.3769(4) 0.4348(2) 0.0390(9) Uani 1 1 d D . .
C41 C 0.3038(8) 0.5183(6) 0.4370(5) 0.045(2) Uiso 0.569(12) 1 d PD A 1
H41A H 0.2282 0.5563 0.4367 0.067 Uiso 0.569(12) 1 calc PR A 1
H41B H 0.3347 0.5434 0.3859 0.067 Uiso 0.569(12) 1 calc PR A 1
H41C H 0.3587 0.5407 0.4896 0.067 Uiso 0.569(12) 1 calc PR A 1
C42 C 0.4063(7) 0.3296(8) 0.4349(5) 0.050(2) Uiso 0.569(12) 1 d PD A 1
H42A H 0.4574 0.3491 0.4900 0.075 Uiso 0.569(12) 1 calc PR A 1
H42B H 0.4377 0.3644 0.3870 0.075 Uiso 0.569(12) 1 calc PR A 1
H42C H 0.4022 0.2441 0.4279 0.075 Uiso 0.569(12) 1 calc PR A 1
C43 C 0.2056(7) 0.3481(9) 0.3504(5) 0.042(2) Uiso 0.569(12) 1 d PD A 1
H43A H 0.1279 0.3804 0.3515 0.064 Uiso 0.569(12) 1 calc PR A 1
H43B H 0.2001 0.2627 0.3431 0.064 Uiso 0.569(12) 1 calc PR A 1
H43C H 0.2362 0.3826 0.3020 0.064 Uiso 0.569(12) 1 calc PR A 1
C41' C 0.3633(11) 0.4781(10) 0.4501(7) 0.054(3) Uiso 0.431(12) 1 d PD A 2
H41D H 0.4204 0.4666 0.5037 0.081 Uiso 0.431(12) 1 calc PR A 2
H41E H 0.3167 0.5485 0.4554 0.081 Uiso 0.431(12) 1 calc PR A 2
H41F H 0.4045 0.4878 0.4015 0.081 Uiso 0.431(12) 1 calc PR A 2
C42' C 0.3640(11) 0.2635(10) 0.4225(8) 0.057(3) Uiso 0.431(12) 1 d PD A 2
H42D H 0.3131 0.1944 0.4121 0.085 Uiso 0.431(12) 1 calc PR A 2
H42E H 0.4229 0.2512 0.4750 0.085 Uiso 0.431(12) 1 calc PR A 2
H42F H 0.4029 0.2755 0.3730 0.085 Uiso 0.431(12) 1 calc PR A 2
C43' C 0.1959(8) 0.3877(11) 0.3521(6) 0.033(3) Uiso 0.431(12) 1 d PD A 2
H43D H 0.1476 0.3167 0.3443 0.049 Uiso 0.431(12) 1 calc PR A 2
H43E H 0.2352 0.3971 0.3025 0.049 Uiso 0.431(12) 1 calc PR A 2
H43F H 0.1464 0.4562 0.3563 0.049 Uiso 0.431(12) 1 calc PR A 2
C5 C 0.1640(4) 0.1992(3) 0.5400(3) 0.0507(12) Uani 1 1 d D . .
C51 C 0.0782(7) 0.2214(7) 0.6149(5) 0.045(2) Uiso 0.541(10) 1 d PD A 1
H51A H 0.0203 0.2824 0.5942 0.067 Uiso 0.541(10) 1 calc PR A 1
H51B H 0.1267 0.2464 0.6696 0.067 Uiso 0.541(10) 1 calc PR A 1
H51C H 0.0379 0.1482 0.6240 0.067 Uiso 0.541(10) 1 calc PR A 1
C52 C 0.2424(8) 0.1075(8) 0.5795(6) 0.052(2) Uiso 0.541(10) 1 d PD A 1
H52A H 0.2943 0.1388 0.6308 0.078 Uiso 0.541(10) 1 calc PR A 1
H52B H 0.2892 0.0794 0.5378 0.078 Uiso 0.541(10) 1 calc PR A 1
H52C H 0.1967 0.0423 0.5966 0.078 Uiso 0.541(10) 1 calc PR A 1
C53 C 0.0751(8) 0.1669(7) 0.4611(5) 0.032(2) Uiso 0.541(10) 1 d PD A 1
H53A H 0.0257 0.2351 0.4419 0.048 Uiso 0.541(10) 1 calc PR A 1
H53B H 0.0263 0.1024 0.4754 0.048 Uiso 0.541(10) 1 calc PR A 1
H53C H 0.1153 0.1422 0.4145 0.048 Uiso 0.541(10) 1 calc PR A 1
C51' C 0.1632(9) 0.1657(9) 0.6275(6) 0.051(3) Uiso 0.459(10) 1 d PD A 2
H51D H 0.2383 0.1860 0.6639 0.077 Uiso 0.459(10) 1 calc PR A 2
H51E H 0.1504 0.0809 0.6303 0.077 Uiso 0.459(10) 1 calc PR A 2
H51F H 0.1002 0.2073 0.6485 0.077 Uiso 0.459(10) 1 calc PR A 2
C52' C 0.2532(9) 0.1083(9) 0.5057(7) 0.056(3) Uiso 0.459(10) 1 d PD A 2
H52D H 0.2566 0.1260 0.4451 0.085 Uiso 0.459(10) 1 calc PR A 2
H52E H 0.2253 0.0277 0.5099 0.085 Uiso 0.459(10) 1 calc PR A 2
H52F H 0.3313 0.1163 0.5413 0.085 Uiso 0.459(10) 1 calc PR A 2
C53' C 0.0514(9) 0.1753(10) 0.4773(7) 0.041(3) Uiso 0.459(10) 1 d PD A 2
H53D H 0.0592 0.2016 0.4192 0.061 Uiso 0.459(10) 1 calc PR A 2
H53E H -0.0127 0.2179 0.4960 0.061 Uiso 0.459(10) 1 calc PR A 2
H53F H 0.0349 0.0909 0.4761 0.061 Uiso 0.459(10) 1 calc PR A 2

loop_
_atom_site_aniso_label
_atom_site_aniso_U_11
_atom_site_aniso_U_22
_atom_site_aniso_U_33
_atom_site_aniso_U_23
_atom_site_aniso_U_13
_atom_site_aniso_U_12
P1 0.0208(4) 0.0222(4) 0.0248(4) 0.0008(3) 0.0001(3) 0.0001(3)
Li1 0.019(3) 0.035(3) 0.032(3) -0.002(2) -0.006(2) -0.001(2)
B1 0.0234(19) 0.0249(19) 0.0298(19) -0.0024(15) -0.0070(15) -0.0010(15)
O1 0.0244(12) 0.0220(11) 0.0375(13) 0.0028(10) -0.0028(10) -0.0028(10)
C1 0.039(2) 0.034(2) 0.058(3) 0.0059(18) 0.0051(19) -0.0098(17)
O2 0.0265(12) 0.0340(13) 0.0258(11) 0.0006(10) 0.0001(9) -0.0036(10)
C2 0.050(3) 0.051(2) 0.036(2) 0.0082(18) 0.0081(18) -0.009(2)
O3 0.0300(14) 0.0348(14) 0.0410(14) -0.0138(11) -0.0087(11) 0.0031(11)
C3 0.042(2) 0.047(2) 0.053(2) -0.022(2) -0.0039(19) 0.0084(19)
O4 0.0201(11) 0.0299(12) 0.0248(11) -0.0032(9) -0.0014(9) -0.0005(9)
C11 0.0236(17) 0.0259(17) 0.0306(17) 0.0022(13) -0.0036(14) -0.0019(13)
C12 0.0198(16) 0.0271(16) 0.0268(16) 0.0025(13) -0.0037(13) 0.0005(13)
C13 0.0285(19) 0.0317(18) 0.0363(19) -0.0006(15) -0.0013(15) 0.0047(15)
C14 0.0252(18) 0.035(2) 0.049(2) 0.0045(16) -0.0074(16) 0.0064(15)
C15 0.032(2) 0.040(2) 0.046(2) 0.0017(17) -0.0182(17) 0.0038(17)
C16 0.034(2) 0.0324(19) 0.041(2) -0.0050(16) -0.0123(16) 0.0031(16)
C4 0.0270(19) 0.059(3) 0.0321(18) -0.0001(17) 0.0081(15) 0.0000(18)
C5 0.058(3) 0.0267(19) 0.057(3) 0.0112(18) -0.018(2) -0.0121(19)

loop_
_atom_type_symbol
_atom_type_description
_atom_type_scat_dispersion_real
_atom_type_scat_dispersion_imag
_atom_type_scat_source
C C 0.0033 0.0016 'International Tables Vol C Tables 4.2.6.8 and 6.1.1.4'
H H 0.0000 0.0000 'International Tables Vol C Tables 4.2.6.8 and 6.1.1.4'
B B 0.0013 0.0007 'International Tables Vol C Tables 4.2.6.8 and 6.1.1.4'
Li Li -0.0003 0.0001 'International Tables Vol C Tables 4.2.6.8 and 6.1.1.4'
O O 0.0106 0.0060 'International Tables Vol C Tables 4.2.6.8 and 6.1.1.4'
P P 0.1023 0.0942 'International Tables Vol C Tables 4.2.6.8 and 6.1.1.4'

loop_
_geom_angle_atom_site_label_1
_geom_angle_atom_site_label_2
_geom_angle_atom_site_label_3
_geom_angle
_geom_angle_site_symmetry_1
_geom_angle_site_symmetry_3
O4 P1 C12 115.62(14) . .
O4 P1 C4 106.96(16) . .
C12 P1 C4 106.80(16) . .
O4 P1 C5 105.70(17) . .
C12 P1 C5 108.32(17) . .
C4 P1 C5 113.7(2) . .
O2 Li1 O1 74.0(2) . .
O2 Li1 O4 134.0(3) . 3_566
O1 Li1 O4 138.6(4) . 3_566
O2 Li1 O4 104.0(3) . .
O1 Li1 O4 102.2(3) . .
O4 Li1 O4 98.7(3) 3_566 .
O2 Li1 B1 37.96(16) . .
O1 Li1 B1 37.82(15) . .
O4 Li1 B1 163.4(3) 3_566 .
O4 Li1 B1 97.7(3) . .
O2 Li1 Li1 135.9(4) . 3_566
O1 Li1 Li1 137.5(4) . 3_566
O4 Li1 Li1 49.4(2) 3_566 3_566
O4 Li1 Li1 49.3(2) . 3_566
B1 Li1 Li1 147.0(4) . 3_566
O3 B1 O1 112.1(3) . .
O3 B1 O2 111.6(3) . .
O1 B1 O2 99.4(2) . .
O3 B1 C11 107.5(3) . .
O1 B1 C11 113.6(3) . .
O2 B1 C11 112.6(3) . .
O3 B1 Li1 138.9(3) . .
O1 B1 Li1 51.4(2) . .
O2 B1 Li1 50.8(2) . .
C11 B1 Li1 113.6(3) . .
C1 O1 B1 117.9(3) . .
C1 O1 Li1 151.1(3) . .
B1 O1 Li1 90.8(3) . .
O1 C1 H1A 109.5 . .
O1 C1 H1B 109.5 . .
H1A C1 H1B 109.5 . .
O1 C1 H1C 109.5 . .
H1A C1 H1C 109.5 . .
H1B C1 H1C 109.5 . .
C2 O2 B1 116.8(3) . .
C2 O2 Li1 148.2(3) . .
B1 O2 Li1 91.3(3) . .
O2 C2 H2A 109.5 . .
O2 C2 H2B 109.5 . .
H2A C2 H2B 109.5 . .
O2 C2 H2C 109.5 . .
H2A C2 H2C 109.5 . .
H2B C2 H2C 109.5 . .
C3 O3 B1 116.7(3) . .
O3 C3 H3A 109.5 . .
O3 C3 H3B 109.5 . .
H3A C3 H3B 109.5 . .
O3 C3 H3C 109.5 . .
H3A C3 H3C 109.5 . .
H3B C3 H3C 109.5 . .
P1 O4 Li1 142.6(2) . 3_566
P1 O4 Li1 136.2(2) . .
Li1 O4 Li1 81.3(3) 3_566 .
C16 C11 C12 114.9(3) . .
C16 C11 B1 115.9(3) . .
C12 C11 B1 129.3(3) . .
C13 C12 C11 120.0(3) . .
C13 C12 P1 112.6(3) . .
C11 C12 P1 127.3(2) . .
C14 C13 C12 122.7(3) . .
C14 C13 H13 118.6 . .
C12 C13 H13 118.6 . .
C15 C14 C13 118.2(3) . .
C15 C14 H14 120.9 . .
C13 C14 H14 120.9 . .
C14 C15 C16 120.1(3) . .
C14 C15 H15 120.0 . .
C16 C15 H15 120.0 . .
C15 C16 C11 124.1(4) . .
C15 C16 H16 118.0 . .
C11 C16 H16 118.0 . .
C42 C4 C43 110.8(5) . .
C41' C4 C43' 112.7(7) . .
C41' C4 C42' 108.8(7) . .
C43' C4 C42' 106.2(6) . .
C42 C4 C41 104.5(5) . .
C43 C4 C41 106.6(5) . .
C41' C4 P1 110.0(5) . .
C42 C4 P1 121.2(4) . .
C43 C4 P1 110.7(4) . .
C43' C4 P1 109.5(4) . .
C42' C4 P1 109.5(5) . .
C41 C4 P1 101.3(3) . .
C4 C41 H41A 109.5 . .
C4 C41 H41B 109.5 . .
H41A C41 H41B 109.5 . .
C4 C41 H41C 109.5 . .
H41A C41 H41C 109.5 . .
H41B C41 H41C 109.5 . .
C4 C42 H42A 109.5 . .
C4 C42 H42B 109.5 . .
H42A C42 H42B 109.5 . .
C4 C42 H42C 109.5 . .
H42A C42 H42C 109.5 . .
H42B C42 H42C 109.5 . .
C4 C43 H43A 109.5 . .
C4 C43 H43B 109.5 . .
H43A C43 H43B 109.5 . .
C4 C43 H43C 109.5 . .
H43A C43 H43C 109.5 . .
H43B C43 H43C 109.5 . .
C4 C41' H41D 109.5 . .
C4 C41' H41E 109.5 . .
H41D C41' H41E 109.5 . .
C4 C41' H41F 109.5 . .
H41D C41' H41F 109.5 . .
H41E C41' H41F 109.5 . .
C4 C42' H42D 109.5 . .
C4 C42' H42E 109.5 . .
H42D C42' H42E 109.5 . .
C4 C42' H42F 109.5 . .
H42D C42' H42F 109.5 . .
H42E C42' H42F 109.5 . .
C4 C43' H43D 109.5 . .
C4 C43' H43E 109.5 . .
H43D C43' H43E 109.5 . .
C4 C43' H43F 109.5 . .
H43D C43' H43F 109.5 . .
H43E C43' H43F 109.5 . .
C52 C5 C53 117.3(5) . .
C51' C5 C53' 114.8(7) . .
C52 C5 C51 102.5(5) . .
C53 C5 C51 101.8(5) . .
C51' C5 C52' 105.5(6) . .
C53' C5 C52' 101.5(7) . .
C51' C5 P1 113.5(5) . .
C52 C5 P1 122.9(5) . .
C53 C5 P1 109.0(4) . .
C53' C5 P1 110.4(5) . .
C51 C5 P1 98.7(4) . .
C52' C5 P1 110.2(5) . .
C5 C51 H51A 109.5 . .
C5 C51 H51B 109.5 . .
H51A C51 H51B 109.5 . .
C5 C51 H51C 109.5 . .
H51A C51 H51C 109.5 . .
H51B C51 H51C 109.5 . .
C5 C52 H52A 109.5 . .
C5 C52 H52B 109.5 . .
H52A C52 H52B 109.5 . .
C5 C52 H52C 109.5 . .
H52A C52 H52C 109.5 . .
H52B C52 H52C 109.5 . .
C5 C53 H53A 109.5 . .
C5 C53 H53B 109.5 . .
H53A C53 H53B 109.5 . .
C5 C53 H53C 109.5 . .
H53A C53 H53C 109.5 . .
H53B C53 H53C 109.5 . .
C5 C51' H51D 109.5 . .
C5 C51' H51E 109.5 . .
H51D C51' H51E 109.5 . .
C5 C51' H51F 109.5 . .
H51D C51' H51F 109.5 . .
H51E C51' H51F 109.5 . .
C5 C52' H52D 109.5 . .
C5 C52' H52E 109.5 . .
H52D C52' H52E 109.5 . .
C5 C52' H52F 109.5 . .
H52D C52' H52F 109.5 . .
H52E C52' H52F 109.5 . .
C5 C53' H53D 109.5 . .
C5 C53' H53E 109.5 . .
H53D C53' H53E 109.5 . .
C5 C53' H53F 109.5 . .
H53D C53' H53F 109.5 . .
H53E C53' H53F 109.5 . .

loop_
_geom_bond_atom_site_label_1
_geom_bond_atom_site_label_2
_geom_bond_distance
_geom_bond_site_symmetry_2
P1 O4 1.504(2) .
P1 C12 1.828(3) .
P1 C4 1.865(4) .
P1 C5 1.868(4) .
Li1 O2 1.871(6) .
Li1 O1 1.888(6) .
Li1 O4 1.902(6) 3_566
Li1 O4 1.904(6) .
Li1 B1 2.414(6) .
Li1 Li1 2.478(11) 3_566
B1 O3 1.452(4) .
B1 O1 1.481(4) .
B1 O2 1.485(5) .
B1 C11 1.646(5) .
O1 C1 1.406(4) .
C1 H1A 0.9800 .
C1 H1B 0.9800 .
C1 H1C 0.9800 .
O2 C2 1.404(5) .
C2 H2A 0.9800 .
C2 H2B 0.9800 .
C2 H2C 0.9800 .
O3 C3 1.405(5) .
C3 H3A 0.9800 .
C3 H3B 0.9800 .
C3 H3C 0.9800 .
O4 Li1 1.902(6) 3_566
C11 C16 1.409(5) .
C11 C12 1.422(5) .
C12 C13 1.400(5) .
C13 C14 1.379(5) .
C13 H13 0.9500 .
C14 C15 1.371(6) .
C14 H14 0.9500 .
C15 C16 1.381(5) .
C15 H15 0.9500 .
C16 H16 0.9500 .
C4 C41' 1.448(10) .
C4 C42 1.489(8) .
C4 C43 1.516(8) .
C4 C43' 1.522(9) .
C4 C42' 1.604(10) .
C4 C41 1.623(8) .
C41 H41A 0.9800 .
C41 H41B 0.9800 .
C41 H41C 0.9800 .
C42 H42A 0.9800 .
C42 H42B 0.9800 .
C42 H42C 0.9800 .
C43 H43A 0.9800 .
C43 H43B 0.9800 .
C43 H43C 0.9800 .
C41' H41D 0.9800 .
C41' H41E 0.9800 .
C41' H41F 0.9800 .
C42' H42D 0.9800 .
C42' H42E 0.9800 .
C42' H42F 0.9800 .
C43' H43D 0.9800 .
C43' H43E 0.9800 .
C43' H43F 0.9800 .
C5 C51' 1.429(9) .
C5 C52 1.448(8) .
C5 C53 1.506(8) .
C5 C53' 1.511(10) .
C5 C51 1.698(8) .
C5 C52' 1.628(8) .
C51 H51A 0.9800 .
C51 H51B 0.9800 .
C51 H51C 0.9800 .
C52 H52A 0.9800 .
C52 H52B 0.9800 .
C52 H52C 0.9800 .
C53 H53A 0.9800 .
C53 H53B 0.9800 .
C53 H53C 0.9800 .
C51' H51D 0.9800 .
C51' H51E 0.9800 .
C51' H51F 0.9800 .
C52' H52D 0.9800 .
C52' H52E 0.9800 .
C52' H52F 0.9800 .
C53' H53D 0.9800 .
C53' H53E 0.9800 .
C53' H53F 0.9800 .

loop_
_geom_torsion_atom_site_label_1
_geom_torsion_atom_site_label_2
_geom_torsion_atom_site_label_3
_geom_torsion_atom_site_label_4
_geom_torsion
_geom_torsion_site_symmetry_1
_geom_torsion_site_symmetry_4
O2 Li1 B1 O3 -77.7(5) . .
O1 Li1 B1 O3 79.5(5) . .
O4 Li1 B1 O3 -8.3(15) 3_566 .
O4 Li1 B1 O3 179.4(4) . .
Li1 Li1 B1 O3 -177.5(6) 3_566 .
O2 Li1 B1 O1 -157.2(4) . .
O4 Li1 B1 O1 -87.7(12) 3_566 .
O4 Li1 B1 O1 99.9(3) . .
Li1 Li1 B1 O1 103.0(8) 3_566 .
O1 Li1 B1 O2 157.2(4) . .
O4 Li1 B1 O2 69.5(12) 3_566 .
O4 Li1 B1 O2 -102.9(3) . .
Li1 Li1 B1 O2 -99.8(8) 3_566 .
O2 Li1 B1 C11 100.6(3) . .
O1 Li1 B1 C11 -102.2(3) . .
O4 Li1 B1 C11 170.1(11) 3_566 .
O4 Li1 B1 C11 -2.2(4) . .
Li1 Li1 B1 C11 0.8(9) 3_566 .
O3 B1 O1 C1 48.1(4) . .
O2 B1 O1 C1 166.1(3) . .
C11 B1 O1 C1 -74.0(4) . .
Li1 B1 O1 C1 -176.1(4) . .
O3 B1 O1 Li1 -135.8(3) . .
O2 B1 O1 Li1 -17.7(3) . .
C11 B1 O1 Li1 102.1(3) . .
O2 Li1 O1 C1 -172.7(6) . .
O4 Li1 O1 C1 -32.6(10) 3_566 .
O4 Li1 O1 C1 86.0(7) . .
B1 Li1 O1 C1 172.9(7) . .
Li1 Li1 O1 C1 44.8(10) 3_566 .
O2 Li1 O1 B1 14.4(2) . .
O4 Li1 O1 B1 154.4(5) 3_566 .
O4 Li1 O1 B1 -86.9(3) . .
Li1 Li1 O1 B1 -128.2(6) 3_566 .
O3 B1 O2 C2 -59.1(4) . .
O1 B1 O2 C2 -177.5(3) . .
C11 B1 O2 C2 61.9(4) . .
Li1 B1 O2 C2 164.6(4) . .
O3 B1 O2 Li1 136.3(3) . .
O1 B1 O2 Li1 17.9(3) . .
C11 B1 O2 Li1 -102.7(3) . .
O1 Li1 O2 C2 -167.5(5) . .
O4 Li1 O2 C2 48.6(9) 3_566 .
O4 Li1 O2 C2 -68.7(7) . .
B1 Li1 O2 C2 -153.2(6) . .
Li1 Li1 O2 C2 -23.7(10) 3_566 .
O1 Li1 O2 B1 -14.3(2) . .
O4 Li1 O2 B1 -158.2(5) 3_566 .
O4 Li1 O2 B1 84.6(3) . .
Li1 Li1 O2 B1 129.5(6) 3_566 .
O1 B1 O3 C3 58.1(5) . .
O2 B1 O3 C3 -52.5(4) . .
C11 B1 O3 C3 -176.4(3) . .
Li1 B1 O3 C3 2.0(6) . .
C12 P1 O4 Li1 -174.3(4) . 3_566
C4 P1 O4 Li1 66.9(4) . 3_566
C5 P1 O4 Li1 -54.5(4) . 3_566
C12 P1 O4 Li1 6.3(4) . .
C4 P1 O4 Li1 -112.5(4) . .
C5 P1 O4 Li1 126.1(4) . .
O2 Li1 O4 P1 -40.7(5) . .
O1 Li1 O4 P1 35.6(5) . .
O4 Li1 O4 P1 179.7(3) 3_566 .
B1 Li1 O4 P1 -2.6(4) . .
Li1 Li1 O4 P1 179.7(3) 3_566 .
O2 Li1 O4 Li1 139.6(4) . 3_566
O1 Li1 O4 Li1 -144.0(4) . 3_566
O4 Li1 O4 Li1 0.0 3_566 3_566
B1 Li1 O4 Li1 177.8(4) . 3_566
O3 B1 C11 C16 2.3(4) . .
O1 B1 C11 C16 126.9(3) . .
O2 B1 C11 C16 -121.1(3) . .
Li1 B1 C11 C16 -176.6(3) . .
O3 B1 C11 C12 -178.4(3) . .
O1 B1 C11 C12 -53.8(5) . .
O2 B1 C11 C12 58.2(5) . .
Li1 B1 C11 C12 2.7(5) . .
C16 C11 C12 C13 -0.7(5) . .
B1 C11 C12 C13 -180.0(3) . .
C16 C11 C12 P1 -179.4(3) . .
B1 C11 C12 P1 1.3(5) . .
O4 P1 C12 C13 175.3(2) . .
C4 P1 C12 C13 -65.8(3) . .
C5 P1 C12 C13 57.0(3) . .
O4 P1 C12 C11 -5.9(4) . .
C4 P1 C12 C11 113.0(3) . .
C5 P1 C12 C11 -124.2(3) . .
C11 C12 C13 C14 0.5(6) . .
P1 C12 C13 C14 179.4(3) . .
C12 C13 C14 C15 0.1(6) . .
C13 C14 C15 C16 -0.5(6) . .
C14 C15 C16 C11 0.2(7) . .
C12 C11 C16 C15 0.4(6) . .
B1 C11 C16 C15 179.8(4) . .
O4 P1 C4 C41' 88.0(6) . .
C12 P1 C4 C41' -36.4(6) . .
C5 P1 C4 C41' -155.8(6) . .
O4 P1 C4 C42 172.5(5) . .
C12 P1 C4 C42 48.1(5) . .
C5 P1 C4 C42 -71.3(5) . .
O4 P1 C4 C43 -55.2(5) . .
C12 P1 C4 C43 -179.5(5) . .
C5 P1 C4 C43 61.1(5) . .
O4 P1 C4 C43' -36.4(6) . .
C12 P1 C4 C43' -160.7(5) . .
C5 P1 C4 C43' 79.9(6) . .
O4 P1 C4 C42' -152.5(5) . .
C12 P1 C4 C42' 83.2(5) . .
C5 P1 C4 C42' -36.2(6) . .
O4 P1 C4 C41 57.6(4) . .
C12 P1 C4 C41 -66.7(4) . .
C5 P1 C4 C41 173.9(4) . .
O4 P1 C5 C51' -93.1(5) . .
C12 P1 C5 C51' 31.4(6) . .
C4 P1 C5 C51' 149.9(5) . .
O4 P1 C5 C52 -162.5(5) . .
C12 P1 C5 C52 -38.0(6) . .
C4 P1 C5 C52 80.6(5) . .
O4 P1 C5 C53 54.3(5) . .
C12 P1 C5 C53 178.8(5) . .
C4 P1 C5 C53 -62.6(5) . .
O4 P1 C5 C53' 37.4(6) . .
C12 P1 C5 C53' 161.9(6) . .
C4 P1 C5 C53' -79.6(6) . .
O4 P1 C5 C51 -51.4(3) . .
C12 P1 C5 C51 73.1(4) . .
C4 P1 C5 C51 -168.4(3) . .
O4 P1 C5 C52' 148.8(5) . .
C12 P1 C5 C52' -86.8(5) . .
C4 P1 C5 C52' 31.8(5) . .
